data_4313628
loop_
_publ_author_name
'Ana Tesouro Vallina'
'Helen Stoeckli-Evans'
'Antonia Neels'
'J\"urgen Ensling'
'Silvio Decurtins'

_publ_section_title
;
 Iron-Promoted Nucleophilic Additions to Diimine-Type Ligands: A Synthetic
 and Structural Study
;
_journal_name_full 'Inorganic Chemistry'
_journal_page_first 3374
_journal_page_last 3382
_journal_paper_doi 10.1021/ic026079l
_journal_volume 42
_journal_year 2003
_chemical_formula_sum 'C17 H12 Cl2 Fe N5 O2'
_chemical_formula_weight 445.07
_chemical_name_systematic
; 
 ? 
;
_space_group_IT_number 60
_symmetry_cell_setting orthorhombic
_symmetry_space_group_name_Hall '-P 2n 2ab'
_symmetry_space_group_name_H-M 'P b c n'
_atom_sites_solution_hydrogens geom
_atom_sites_solution_primary direct
_atom_sites_solution_secondary difmap
_audit_creation_method SHELXL-97
_cell_angle_alpha 90.00
_cell_angle_beta 90.00
_cell_angle_gamma 90.00
_cell_formula_units_Z 4
_cell_length_a 16.8790(16)
_cell_length_b 14.0709(12)
_cell_length_c 7.2228(7)
_cell_measurement_reflns_used 8000
_cell_measurement_temperature 153(2)
_cell_measurement_theta_max 25.08
_cell_measurement_theta_min 2.15
_cell_volume 1715.4(3)
_computing_cell_refinement 'CELL, Stoe & Cie Company, Germany'
_computing_data_collection 'EXPOSE, Stoe & Cie Company, Germany'
_computing_data_reduction 'INTEGRATE, Stoe & Cie Company, Germany'
_computing_molecular_graphics 'X-STEP32, Stoe & Cie Company, Germany'
_computing_publication_material 'SHELXL-97 (Sheldrick, 1997)'
_computing_structure_refinement 'SHELXL-97 (Sheldrick, 1997)'
_computing_structure_solution 'SHELXS-97 (Sheldrick, 1990)'
_diffrn_ambient_temperature 153(2)
_diffrn_detector_area_resol_mean 0.81\%A
_diffrn_measured_fraction_theta_full 0.977
_diffrn_measured_fraction_theta_max 0.977
_diffrn_measurement_device_type 'IPDS, Stoe & Cie Company, Germany'
_diffrn_measurement_method 'phi oscillation'
_diffrn_radiation_monochromator graphite
_diffrn_radiation_source 'fine-focus sealed tube'
_diffrn_radiation_type MoK\a
_diffrn_radiation_wavelength 0.71073
_diffrn_reflns_av_R_equivalents 0.1176
_diffrn_reflns_av_sigmaI/netI 0.0595
_diffrn_reflns_limit_h_max 20
_diffrn_reflns_limit_h_min -20
_diffrn_reflns_limit_k_max 16
_diffrn_reflns_limit_k_min -16
_diffrn_reflns_limit_l_max 8
_diffrn_reflns_limit_l_min -8
_diffrn_reflns_number 12514
_diffrn_reflns_theta_full 25.84
_diffrn_reflns_theta_max 25.84
_diffrn_reflns_theta_min 2.41
_diffrn_standards_decay_% 0
_diffrn_standards_interval_count 0
_diffrn_standards_interval_time 0
_diffrn_standards_number 0
_exptl_absorpt_coefficient_mu 1.215
_exptl_absorpt_correction_T_max 0.811
_exptl_absorpt_correction_T_min 0.433
_exptl_absorpt_correction_type empirical
_exptl_absorpt_process_details 'PLATON99 (Spek, 1990)'
_exptl_crystal_colour 'dark brown'
_exptl_crystal_density_diffrn 1.723
_exptl_crystal_density_meas ?
_exptl_crystal_density_method 'not measured'
_exptl_crystal_description rod
_exptl_crystal_F_000 900
_exptl_crystal_size_max 0.30
_exptl_crystal_size_mid 0.15
_exptl_crystal_size_min 0.15
_refine_diff_density_max 0.457
_refine_diff_density_min -0.595
_refine_diff_density_rms 0.083
_refine_ls_extinction_method none
_refine_ls_goodness_of_fit_ref 0.948
_refine_ls_hydrogen_treatment mixed
_refine_ls_matrix_type full
_refine_ls_number_parameters 123
_refine_ls_number_reflns 1629
_refine_ls_number_restraints 0
_refine_ls_restrained_S_all 0.948
_refine_ls_R_factor_all 0.0517
_refine_ls_R_factor_gt 0.0383
_refine_ls_shift/su_max 0.000
_refine_ls_shift/su_mean 0.000
_refine_ls_structure_factor_coef Fsqd
_refine_ls_weighting_details 'calc w=1/[\s^2^(Fo^2^)+(0.0579P)^2^+0.0000P] where P=(Fo^2^+2Fc^2^)/3'
_refine_ls_weighting_scheme calc
_refine_ls_wR_factor_gt 0.0893
_refine_ls_wR_factor_ref 0.0935
_reflns_number_gt 1248
_reflns_number_total 1629
_reflns_threshold_expression >2sigma(I)
_cod_data_source_file ic026079lsi20021002_050055_3.cif
_cod_data_source_block complex_3
_cod_depositor_comments
;
The following automatic conversions were performed:

'_exptl_crystal_density_meas' value 'none' was changed to '?' - the
value is perceived as not measured.

Automatic conversion script
Id: cif_fix_values 3008 2015-01-20 13:52:24Z robertas 
;
_cod_database_code 4313628

loop_
_symmetry_equiv_pos_as_xyz
'x, y, z'
'-x+1/2, -y+1/2, z+1/2'
'x+1/2, -y+1/2, -z'
'-x, y, -z+1/2'
'-x, -y, -z'
'x-1/2, y-1/2, -z-1/2'
'-x-1/2, y-1/2, z'
'x, -y, z-1/2'

loop_
_atom_site_label
_atom_site_type_symbol
_atom_site_fract_x
_atom_site_fract_y
_atom_site_fract_z
_atom_site_U_iso_or_equiv
_atom_site_adp_type
_atom_site_occupancy
_atom_site_symmetry_multiplicity
_atom_site_calc_flag
_atom_site_refinement_flags
_atom_site_disorder_assembly
_atom_site_disorder_group
Fe1 Fe 0.0000 0.22511(4) 0.7500 0.02093(18) Uani 1 2 d S . .
Cl1 Cl 0.07147(4) 0.18946(6) 1.02120(9) 0.0351(2) Uani 1 1 d . . .
O1 O 0.17994(12) 0.38531(16) 0.5057(3) 0.0393(5) Uani 1 1 d . . .
N1 N 0.09832(13) 0.15997(17) 0.6073(3) 0.0237(5) Uani 1 1 d . . .
N2 N 0.06676(12) 0.33946(16) 0.6658(3) 0.0233(5) Uani 1 1 d . . .
C1 C 0.11087(16) 0.0668(2) 0.5841(4) 0.0293(6) Uani 1 1 d . . .
H1A H 0.0726 0.0233 0.6299 0.035 Uiso 1 1 calc R . .
C2 C 0.17729(17) 0.0313(2) 0.4961(4) 0.0320(7) Uani 1 1 d . . .
H2A H 0.1847 -0.0352 0.4817 0.038 Uiso 1 1 calc R . .
C3 C 0.23300(16) 0.0953(2) 0.4294(4) 0.0337(7) Uani 1 1 d . . .
H3A H 0.2793 0.0729 0.3685 0.040 Uiso 1 1 calc R . .
C4 C 0.22081(16) 0.1915(2) 0.4519(4) 0.0318(7) Uani 1 1 d . . .
H4A H 0.2584 0.2362 0.4070 0.038 Uiso 1 1 calc R . .
C5 C 0.15255(15) 0.2217(2) 0.5415(3) 0.0244(6) Uani 1 1 d . . .
C6 C 0.13520(15) 0.3247(2) 0.5694(4) 0.0266(6) Uani 1 1 d . . .
C7 C 0.03757(16) 0.4292(2) 0.7052(3) 0.0241(6) Uani 1 1 d . . .
C8 C 0.07388(18) 0.5163(2) 0.6669(4) 0.0322(7) Uani 1 1 d . . .
H8A H 0.1249 0.5182 0.6115 0.039 Uiso 1 1 calc R A 1
C9 C 0.03553(18) 0.5976(2) 0.7097(4) 0.0366(6) Uani 0.50 1 d P . 1
H9A H 0.0600 0.6567 0.6814 0.044 Uiso 0.50 1 calc PR . 1
N3 N 0.03553(18) 0.5976(2) 0.7097(4) 0.0366(6) Uani 0.50 1 d P . 2
H1N H 0.0582 0.6524 0.6835 0.044 Uiso 0.50 1 calc PR . 2

loop_
_atom_site_aniso_label
_atom_site_aniso_U_11
_atom_site_aniso_U_22
_atom_site_aniso_U_33
_atom_site_aniso_U_23
_atom_site_aniso_U_13
_atom_site_aniso_U_12
Fe1 0.0218(3) 0.0159(3) 0.0251(3) 0.000 0.0009(2) 0.000
Cl1 0.0297(4) 0.0449(5) 0.0307(4) 0.0068(3) -0.0024(3) 0.0062(3)
O1 0.0346(11) 0.0311(14) 0.0522(13) 0.0081(10) 0.0066(9) -0.0097(9)
N1 0.0246(11) 0.0205(14) 0.0259(11) -0.0019(9) -0.0005(9) -0.0006(9)
N2 0.0263(11) 0.0169(13) 0.0269(11) 0.0017(9) -0.0027(9) -0.0035(9)
C1 0.0322(15) 0.0227(17) 0.0328(15) -0.0015(12) 0.0027(12) -0.0011(12)
C2 0.0339(15) 0.0300(18) 0.0322(15) -0.0060(13) -0.0001(11) 0.0088(12)
C3 0.0267(14) 0.042(2) 0.0327(15) -0.0009(13) 0.0041(12) 0.0093(13)
C4 0.0260(14) 0.0381(19) 0.0314(14) 0.0039(13) 0.0030(11) -0.0001(12)
C5 0.0230(12) 0.0267(17) 0.0235(12) 0.0021(11) -0.0017(10) -0.0011(11)
C6 0.0260(13) 0.0280(18) 0.0259(13) 0.0040(11) -0.0039(11) -0.0053(11)
C7 0.0317(14) 0.0196(16) 0.0210(13) 0.0014(10) -0.0076(10) -0.0024(11)
C8 0.0454(17) 0.0219(18) 0.0292(14) 0.0046(12) -0.0080(13) -0.0057(13)
C9 0.0577(17) 0.0175(15) 0.0347(15) 0.0027(11) -0.0139(12) -0.0059(12)
N3 0.0577(17) 0.0175(15) 0.0347(15) 0.0027(11) -0.0139(12) -0.0059(12)

loop_
_atom_type_symbol
_atom_type_description
_atom_type_scat_dispersion_real
_atom_type_scat_dispersion_imag
_atom_type_scat_source
C C 0.0033 0.0016 'International Tables Vol C Tables 4.2.6.8 and 6.1.1.4'
H H 0.0000 0.0000 'International Tables Vol C Tables 4.2.6.8 and 6.1.1.4'
Cl Cl 0.1484 0.1585 'International Tables Vol C Tables 4.2.6.8 and 6.1.1.4'
Fe Fe 0.3463 0.8444 'International Tables Vol C Tables 4.2.6.8 and 6.1.1.4'
N N 0.0061 0.0033 'International Tables Vol C Tables 4.2.6.8 and 6.1.1.4'
O O 0.0106 0.0060 'International Tables Vol C Tables 4.2.6.8 and 6.1.1.4'

loop_
_geom_angle_atom_site_label_1
_geom_angle_atom_site_label_2
_geom_angle_atom_site_label_3
_geom_angle
_geom_angle_site_symmetry_1
_geom_angle_site_symmetry_3
_geom_angle_publ_flag
N2 Fe1 N2 77.03(13) 4_556 . ?
N2 Fe1 N1 153.52(9) 4_556 . ?
N2 Fe1 N1 76.69(9) . . ?
N2 Fe1 N1 76.69(9) 4_556 4_556 ?
N2 Fe1 N1 153.52(9) . 4_556 ?
N1 Fe1 N1 129.73(13) . 4_556 ?
N2 Fe1 Cl1 97.58(6) 4_556 4_556 ?
N2 Fe1 Cl1 101.62(6) . 4_556 ?
N1 Fe1 Cl1 84.62(6) . 4_556 ?
N1 Fe1 Cl1 85.00(6) 4_556 4_556 ?
N2 Fe1 Cl1 101.62(6) 4_556 . ?
N2 Fe1 Cl1 97.58(6) . . ?
N1 Fe1 Cl1 85.00(6) . . ?
N1 Fe1 Cl1 84.62(6) 4_556 . ?
Cl1 Fe1 Cl1 155.40(5) 4_556 . ?
C1 N1 C5 118.6(2) . . ?
C1 N1 Fe1 126.69(19) . . ?
C5 N1 Fe1 114.65(19) . . ?
C6 N2 C7 123.0(2) . . ?
C6 N2 Fe1 119.72(18) . . ?
C7 N2 Fe1 117.23(17) . . ?
N1 C1 C2 122.7(3) . . ?
N1 C1 H1A 118.7 . . ?
C2 C1 H1A 118.7 . . ?
C1 C2 C3 118.3(3) . . ?
C1 C2 H2A 120.8 . . ?
C3 C2 H2A 120.8 . . ?
C4 C3 C2 119.7(3) . . ?
C4 C3 H3A 120.2 . . ?
C2 C3 H3A 120.2 . . ?
C3 C4 C5 118.6(3) . . ?
C3 C4 H4A 120.7 . . ?
C5 C4 H4A 120.7 . . ?
N1 C5 C4 122.1(3) . . ?
N1 C5 C6 116.4(2) . . ?
C4 C5 C6 121.5(3) . . ?
O1 C6 N2 127.3(3) . . ?
O1 C6 C5 120.2(3) . . ?
N2 C6 C5 112.5(2) . . ?
N2 C7 C8 127.1(3) . . ?
N2 C7 C7 114.23(15) . 4_556 ?
C8 C7 C7 118.72(17) . 4_556 ?
C9 C8 C7 119.2(3) . . ?
C9 C8 H8A 120.4 . . ?
C7 C8 H8A 120.4 . . ?
N3 C9 C8 122.06(18) 4_556 . ?
N3 C9 H9A 119.0 4_556 . ?
C8 C9 H9A 119.0 . . ?

loop_
_geom_bond_atom_site_label_1
_geom_bond_atom_site_label_2
_geom_bond_distance
_geom_bond_site_symmetry_2
_geom_bond_publ_flag
Fe1 N2 2.056(2) 4_556 ?
Fe1 N2 2.056(2) . ?
Fe1 N1 2.158(2) . ?
Fe1 N1 2.158(2) 4_556 ?
Fe1 Cl1 2.3545(7) 4_556 ?
Fe1 Cl1 2.3545(7) . ?
O1 C6 1.228(3) . ?
N1 C1 1.339(4) . ?
N1 C5 1.348(3) . ?
N2 C6 1.365(3) . ?
N2 C7 1.385(4) . ?
C1 C2 1.382(4) . ?
C1 H1A 0.9500 . ?
C2 C3 1.389(4) . ?
C2 H2A 0.9500 . ?
C3 C4 1.378(5) . ?
C3 H3A 0.9500 . ?
C4 C5 1.388(4) . ?
C4 H4A 0.9500 . ?
C5 C6 1.493(4) . ?
C7 C8 1.398(4) . ?
C7 C7 1.424(6) 4_556 ?
C8 C9 1.351(4) . ?
C8 H8A 0.9500 . ?
C9 N3 1.334(6) 4_556 ?
C9 H9A 0.9500 . ?

loop_
_geom_hbond_atom_site_label_D
_geom_hbond_atom_site_label_H
_geom_hbond_atom_site_label_A
_geom_hbond_distance_DH
_geom_hbond_distance_HA
_geom_hbond_distance_DA
_geom_hbond_angle_DHA
_geom_hbond_site_symmetry_A
N3 H1N Cl1 0.88 2.53 3.346(3) 155.4 8_565

loop_
_geom_torsion_atom_site_label_1
_geom_torsion_atom_site_label_2
_geom_torsion_atom_site_label_3
_geom_torsion_atom_site_label_4
_geom_torsion
_geom_torsion_site_symmetry_1
_geom_torsion_site_symmetry_2
_geom_torsion_site_symmetry_3
_geom_torsion_site_symmetry_4
_geom_torsion_publ_flag
N2 Fe1 N1 C1 -173.5(2) 4_556 . . . ?
N2 Fe1 N1 C1 179.4(2) . . . . ?
N1 Fe1 N1 C1 1.6(2) 4_556 . . . ?
Cl1 Fe1 N1 C1 -77.3(2) 4_556 . . . ?
Cl1 Fe1 N1 C1 80.4(2) . . . . ?
N2 Fe1 N1 C5 8.6(3) 4_556 . . . ?
N2 Fe1 N1 C5 1.46(17) . . . . ?
N1 Fe1 N1 C5 -176.31(19) 4_556 . . . ?
Cl1 Fe1 N1 C5 104.77(17) 4_556 . . . ?
Cl1 Fe1 N1 C5 -97.57(18) . . . . ?
N2 Fe1 N2 C6 -176.9(2) 4_556 . . . ?
N1 Fe1 N2 C6 -0.13(18) . . . . ?
N1 Fe1 N2 C6 176.02(17) 4_556 . . . ?
Cl1 Fe1 N2 C6 -81.67(19) 4_556 . . . ?
Cl1 Fe1 N2 C6 82.87(18) . . . . ?
N2 Fe1 N2 C7 0.76(13) 4_556 . . . ?
N1 Fe1 N2 C7 177.52(19) . . . . ?
N1 Fe1 N2 C7 -6.3(3) 4_556 . . . ?
Cl1 Fe1 N2 C7 95.98(17) 4_556 . . . ?
Cl1 Fe1 N2 C7 -99.49(17) . . . . ?
C5 N1 C1 C2 0.3(4) . . . . ?
Fe1 N1 C1 C2 -177.6(2) . . . . ?
N1 C1 C2 C3 -0.1(4) . . . . ?
C1 C2 C3 C4 -0.1(4) . . . . ?
C2 C3 C4 C5 0.0(4) . . . . ?
C1 N1 C5 C4 -0.4(4) . . . . ?
Fe1 N1 C5 C4 177.7(2) . . . . ?
C1 N1 C5 C6 179.4(2) . . . . ?
Fe1 N1 C5 C6 -2.5(3) . . . . ?
C3 C4 C5 N1 0.3(4) . . . . ?
C3 C4 C5 C6 -179.5(2) . . . . ?
C7 N2 C6 O1 0.3(4) . . . . ?
Fe1 N2 C6 O1 177.8(2) . . . . ?
C7 N2 C6 C5 -178.6(2) . . . . ?
Fe1 N2 C6 C5 -1.1(3) . . . . ?
N1 C5 C6 O1 -176.6(2) . . . . ?
C4 C5 C6 O1 3.2(4) . . . . ?
N1 C5 C6 N2 2.4(3) . . . . ?
C4 C5 C6 N2 -177.9(2) . . . . ?
C6 N2 C7 C8 -4.7(4) . . . . ?
Fe1 N2 C7 C8 177.7(2) . . . . ?
C6 N2 C7 C7 175.5(3) . . . 4_556 ?
Fe1 N2 C7 C7 -2.1(3) . . . 4_556 ?
N2 C7 C8 C9 177.8(2) . . . . ?
C7 C7 C8 C9 -2.4(4) 4_556 . . . ?
C7 C8 C9 N3 1.1(5) . . . 4_556 ?
